data_7044283
loop_
_publ_author_name
'Arce, Pablo'
'Vera , Cristian M.'
'Escudero, Dayra L.'
'Guerrero, Juan'
'Lappin, Alexander G.'
'Oliver, Allen Grayson'
'Jara, Danilo H.'
'Ferraudi, G.'
'Lemus, Luis A.'

_publ_section_title
;
 Structural diversity in Cu(I) complexes of the PNP ligand: from pincer to
 binuclear coordination modes and their effects upon the electrochemical
 and photophysical properties.
;
_journal_name_full 'Dalton Trans.'
_journal_paper_doi 10.1039/C7DT02244A
_journal_year 2017
_chemical_formula_moiety 'C58 H50 Cu N6 O0.34 P4, Cl O4'
_chemical_formula_sum 'C58 H50 Cl Cu N6 O4.34 P4'
_chemical_formula_weight 1123.35
_chemical_name_systematic
; 
 ? 
;
_space_group_IT_number 14
_symmetry_cell_setting monoclinic
_symmetry_space_group_name_Hall '-P 2yn'
_symmetry_space_group_name_H-M 'P 1 21/n 1'
_atom_sites_solution_hydrogens geom
_atom_sites_solution_primary direct
_atom_sites_solution_secondary difmap
_audit_creation_method SHELXL-97
_audit_update_record
;
2016-12-13 deposited with the CCDC.
2017-09-19 downloaded from the CCDC.
;
_cell_angle_alpha 90.00
_cell_angle_beta 104.059(2)
_cell_angle_gamma 90.00
_cell_formula_units_Z 4
_cell_length_a 19.6651(16)
_cell_length_b 12.1590(11)
_cell_length_c 22.774(2)
_cell_measurement_reflns_used 9616
_cell_measurement_temperature 120(2)
_cell_measurement_theta_max 24.73
_cell_measurement_theta_min 2.29
_cell_volume 5282.3(8)
_computing_cell_refinement 'Bruker SAINT v7.66A'
_computing_data_collection 'Bruker APEX-II v2010-7'
_computing_data_reduction 'Bruker SAINT v7.66A'
_computing_structure_refinement 'SHELXL-97 (Sheldrick, 2008)'
_computing_structure_solution 'SHELXS-97 (Sheldrick, 2008)'
_diffrn_ambient_temperature 120(2)
_diffrn_detector_area_resol_mean 8.33
_diffrn_measured_fraction_theta_full 0.998
_diffrn_measured_fraction_theta_max 0.998
_diffrn_measurement_device_type 'Bruker Kappa X8-APEX-II'
_diffrn_measurement_method 'combination of \w and \f-scans '
_diffrn_radiation_monochromator graphite
_diffrn_radiation_source 'fine-focus sealed tube'
_diffrn_radiation_type MoK\a
_diffrn_radiation_wavelength 0.71073
_diffrn_reflns_av_R_equivalents 0.0558
_diffrn_reflns_av_sigmaI/netI 0.0409
_diffrn_reflns_limit_h_max 24
_diffrn_reflns_limit_h_min -24
_diffrn_reflns_limit_k_max 15
_diffrn_reflns_limit_k_min -15
_diffrn_reflns_limit_l_max 28
_diffrn_reflns_limit_l_min -28
_diffrn_reflns_number 63333
_diffrn_reflns_theta_full 26.39
_diffrn_reflns_theta_max 26.39
_diffrn_reflns_theta_min 1.23
_exptl_absorpt_coefficient_mu 0.640
_exptl_absorpt_correction_T_max 1.0000
_exptl_absorpt_correction_T_min 0.9064
_exptl_absorpt_correction_type numerical
_exptl_absorpt_process_details 'SADABS, Sheldrick, 2008'
_exptl_crystal_colour yellow
_exptl_crystal_density_diffrn 1.413
_exptl_crystal_density_method 'not measured'
_exptl_crystal_description block
_exptl_crystal_F_000 2323
_exptl_crystal_size_max 0.22
_exptl_crystal_size_mid 0.15
_exptl_crystal_size_min 0.08
_refine_diff_density_max 0.602
_refine_diff_density_min -0.391
_refine_diff_density_rms 0.065
_refine_ls_extinction_method none
_refine_ls_goodness_of_fit_ref 1.022
_refine_ls_hydrogen_treatment constr
_refine_ls_matrix_type full
_refine_ls_number_parameters 677
_refine_ls_number_reflns 10809
_refine_ls_number_restraints 0
_refine_ls_restrained_S_all 1.022
_refine_ls_R_factor_all 0.0617
_refine_ls_R_factor_gt 0.0395
_refine_ls_shift/su_max 0.001
_refine_ls_shift/su_mean 0.000
_refine_ls_structure_factor_coef Fsqd
_refine_ls_weighting_details 'calc w=1/[\s^2^(Fo^2^)+(0.0400P)^2^+5.2319P] where P=(Fo^2^+2Fc^2^)/3'
_refine_ls_weighting_scheme calc
_refine_ls_wR_factor_gt 0.0906
_refine_ls_wR_factor_ref 0.1010
_reflns_number_gt 8222
_reflns_number_total 10809
_reflns_threshold_expression >2sigma(I)
_cod_data_source_file c7dt02244a2.cif
_cod_data_source_block nd1114
_cod_original_cell_volume 5282.4(8)
_cod_original_sg_symbol_H-M P21/n
_cod_database_code 7044283

loop_
_symmetry_equiv_pos_as_xyz
'x, y, z'
'-x+1/2, y+1/2, -z+1/2'
'-x, -y, -z'
'x-1/2, -y-1/2, z-1/2'

loop_
_atom_site_label
_atom_site_type_symbol
_atom_site_fract_x
_atom_site_fract_y
_atom_site_fract_z
_atom_site_U_iso_or_equiv
_atom_site_adp_type
_atom_site_occupancy
_atom_site_symmetry_multiplicity
_atom_site_calc_flag
_atom_site_refinement_flags
_atom_site_disorder_assembly
_atom_site_disorder_group
Cu1 Cu 0.453036(14) 0.68145(2) 0.243437(13) 0.01818(8) Uani 1 1 d . . .
P1 P 0.35556(3) 0.75989(5) 0.19150(3) 0.01976(14) Uani 1 1 d . . .
P2 P 0.60581(4) 0.38395(6) 0.22557(3) 0.02722(16) Uani 1 1 d . . .
P3 P 0.47092(3) 0.65696(5) 0.34271(3) 0.01928(14) Uani 1 1 d . . .
P4 P 0.58441(4) 0.80790(6) 0.10188(3) 0.02737(16) Uani 1 1 d . . .
N1 N 0.33059(10) 0.65960(17) 0.13901(9) 0.0230(5) Uani 1 1 d . . .
H1 H 0.2887 0.6636 0.1142 0.028 Uiso 1 1 calc R . .
N2 N 0.43261(10) 0.56024(17) 0.17770(9) 0.0181(4) Uani 1 1 d . B .
N3 N 0.53444(10) 0.46750(18) 0.22170(9) 0.0238(5) Uani 1 1 d . B .
H3 H 0.5353 0.5096 0.2533 0.029 Uiso 1 1 calc R . .
N4 N 0.55480(10) 0.70210(17) 0.36275(9) 0.0208(5) Uani 1 1 d . A .
H4 H 0.5761 0.7056 0.4014 0.025 Uiso 1 1 calc R . .
N5 N 0.55635(10) 0.73011(16) 0.26142(9) 0.0174(4) Uani 1 1 d . A .
N6 N 0.55429(11) 0.75195(19) 0.15991(9) 0.0262(5) Uani 1 1 d . A .
H6 H 0.5134 0.7183 0.1513 0.031 Uiso 1 1 calc R . .
C1 C 0.37317(12) 0.5719(2) 0.13359(11) 0.0201(5) Uani 1 1 d . . .
C2 C 0.35547(13) 0.4990(2) 0.08460(11) 0.0246(6) Uani 1 1 d . . .
H2A H 0.3129 0.5073 0.0545 0.030 Uiso 1 1 calc R . .
C3 C 0.40126(14) 0.4153(2) 0.08128(12) 0.0285(6) Uani 1 1 d . . .
H3A H 0.3909 0.3662 0.0479 0.034 Uiso 1 1 calc R . .
C4 C 0.46209(14) 0.4018(2) 0.12596(12) 0.0270(6) Uani 1 1 d . B .
H4A H 0.4937 0.3438 0.1238 0.032 Uiso 1 1 calc R . .
C5 C 0.47594(13) 0.4752(2) 0.17413(11) 0.0210(5) Uani 1 1 d . . .
C6 C 0.28304(13) 0.7675(2) 0.22801(11) 0.0221(5) Uani 1 1 d . . .
C7 C 0.27015(16) 0.8637(2) 0.25637(14) 0.0372(7) Uani 1 1 d . . .
H7A H 0.2964 0.9281 0.2532 0.045 Uiso 1 1 calc R . .
C8 C 0.21953(18) 0.8670(3) 0.28922(15) 0.0431(8) Uani 1 1 d . . .
H8A H 0.2111 0.9337 0.3080 0.052 Uiso 1 1 calc R . .
C9 C 0.18153(15) 0.7755(3) 0.29500(14) 0.0388(7) Uani 1 1 d . . .
H9A H 0.1468 0.7784 0.3176 0.047 Uiso 1 1 calc R . .
C10 C 0.19393(17) 0.6798(3) 0.26802(17) 0.0489(9) Uani 1 1 d . . .
H10A H 0.1679 0.6156 0.2721 0.059 Uiso 1 1 calc R . .
C11 C 0.24439(16) 0.6756(3) 0.23455(15) 0.0404(8) Uani 1 1 d . . .
H11A H 0.2524 0.6085 0.2159 0.048 Uiso 1 1 calc R . .
C12 C 0.34957(14) 0.8876(2) 0.14930(12) 0.0263(6) Uani 1 1 d . . .
C13 C 0.28830(16) 0.9213(2) 0.10829(13) 0.0351(7) Uani 1 1 d . . .
H13A H 0.2469 0.8782 0.1025 0.042 Uiso 1 1 calc R . .
C14 C 0.2881(2) 1.0181(3) 0.07603(14) 0.0469(9) Uani 1 1 d . . .
H14A H 0.2468 1.0402 0.0473 0.056 Uiso 1 1 calc R . .
C15 C 0.3471(2) 1.0820(3) 0.08535(17) 0.0560(10) Uani 1 1 d . . .
H15A H 0.3463 1.1484 0.0632 0.067 Uiso 1 1 calc R . .
C16 C 0.4072(2) 1.0513(3) 0.12620(18) 0.0551(10) Uani 1 1 d . . .
H16A H 0.4477 1.0966 0.1328 0.066 Uiso 1 1 calc R . .
C17 C 0.40886(16) 0.9533(2) 0.15816(15) 0.0394(7) Uani 1 1 d . . .
H17A H 0.4508 0.9314 0.1862 0.047 Uiso 1 1 calc R . .
C18 C 0.57951(14) 0.2542(2) 0.25426(12) 0.0280(6) Uani 1 1 d . B .
C19 C 0.62616(18) 0.1674(3) 0.25943(16) 0.0450(8) Uani 1 1 d . . .
H19A H 0.6693 0.1775 0.2483 0.054 Uiso 1 1 calc R B .
C20 C 0.6108(2) 0.0664(3) 0.28062(19) 0.0581(10) Uani 1 1 d . B .
H20A H 0.6432 0.0076 0.2839 0.070 Uiso 1 1 calc R . .
C21 C 0.5490(2) 0.0507(3) 0.29687(17) 0.0516(9) Uani 1 1 d . . .
H21A H 0.5382 -0.0191 0.3111 0.062 Uiso 1 1 calc R B .
C22 C 0.50283(19) 0.1361(3) 0.29254(19) 0.0601(10) Uani 1 1 d . B .
H22A H 0.4601 0.1258 0.3042 0.072 Uiso 1 1 calc R . .
C23 C 0.51797(17) 0.2378(3) 0.27120(17) 0.0484(9) Uani 1 1 d . . .
H23A H 0.4855 0.2965 0.2683 0.058 Uiso 1 1 calc R B .
C24 C 0.66162(13) 0.4436(2) 0.29425(12) 0.0272(6) Uani 1 1 d . B .
C25 C 0.72338(14) 0.4953(2) 0.29096(13) 0.0311(6) Uani 1 1 d . . .
H25A H 0.7358 0.4998 0.2532 0.037 Uiso 1 1 calc R B .
C26 C 0.76736(16) 0.5406(2) 0.34249(14) 0.0376(7) Uani 1 1 d . B .
H26A H 0.8104 0.5736 0.3401 0.045 Uiso 1 1 calc R . .
C27 C 0.74877(16) 0.5377(2) 0.39683(14) 0.0385(7) Uani 1 1 d . . .
H27A H 0.7785 0.5698 0.4318 0.046 Uiso 1 1 calc R B .
C28 C 0.68694(15) 0.4881(3) 0.40042(13) 0.0362(7) Uani 1 1 d . B .
H28A H 0.6736 0.4875 0.4378 0.043 Uiso 1 1 calc R . .
C29 C 0.64418(15) 0.4393(3) 0.34978(13) 0.0332(7) Uani 1 1 d . . .
H29A H 0.6026 0.4026 0.3530 0.040 Uiso 1 1 calc R B .
C30 C 0.59139(12) 0.7576(2) 0.21920(11) 0.0198(5) Uani 1 1 d . . .
C31 C 0.66185(13) 0.7887(2) 0.23496(12) 0.0239(6) Uani 1 1 d . A .
H31A H 0.6860 0.8060 0.2047 0.029 Uiso 1 1 calc R . .
C32 C 0.69556(13) 0.7939(2) 0.29546(12) 0.0236(6) Uani 1 1 d . . .
H32A H 0.7433 0.8160 0.3071 0.028 Uiso 1 1 calc R A .
C33 C 0.66076(13) 0.7672(2) 0.33941(11) 0.0214(5) Uani 1 1 d . A .
H33A H 0.6836 0.7717 0.3812 0.026 Uiso 1 1 calc R . .
C34 C 0.59123(12) 0.7337(2) 0.32055(11) 0.0181(5) Uani 1 1 d . . .
C35 C 0.42607(13) 0.7438(2) 0.38616(11) 0.0218(5) Uani 1 1 d . . .
C36 C 0.45210(15) 0.8462(2) 0.40699(14) 0.0348(7) Uani 1 1 d . . .
H36A H 0.4961 0.8697 0.4012 0.042 Uiso 1 1 calc R . .
C37 C 0.41448(17) 0.9151(3) 0.43628(15) 0.0433(8) Uani 1 1 d . . .
H37A H 0.4326 0.9853 0.4503 0.052 Uiso 1 1 calc R . .
C38 C 0.35068(16) 0.8810(3) 0.44497(14) 0.0406(8) Uani 1 1 d . . .
H38A H 0.3250 0.9279 0.4651 0.049 Uiso 1 1 calc R . .
C39 C 0.32424(15) 0.7799(3) 0.42471(14) 0.0372(7) Uani 1 1 d . . .
H39A H 0.2803 0.7572 0.4308 0.045 Uiso 1 1 calc R . .
C40 C 0.36121(14) 0.7107(2) 0.39540(12) 0.0296(6) Uani 1 1 d . . .
H40A H 0.3426 0.6407 0.3815 0.036 Uiso 1 1 calc R . .
C41 C 0.47082(13) 0.5219(2) 0.37666(11) 0.0231(6) Uani 1 1 d . . .
C42 C 0.51908(14) 0.4889(2) 0.42927(12) 0.0282(6) Uani 1 1 d . . .
H42A H 0.5534 0.5393 0.4502 0.034 Uiso 1 1 calc R . .
C43 C 0.51699(16) 0.3830(3) 0.45098(13) 0.0353(7) Uani 1 1 d . . .
H43A H 0.5510 0.3601 0.4860 0.042 Uiso 1 1 calc R . .
C44 C 0.46575(17) 0.3104(3) 0.42203(14) 0.0395(7) Uani 1 1 d . . .
H44A H 0.4644 0.2379 0.4373 0.047 Uiso 1 1 calc R . .
C45 C 0.41650(17) 0.3432(3) 0.37103(15) 0.0442(8) Uani 1 1 d . . .
H45A H 0.3802 0.2942 0.3520 0.053 Uiso 1 1 calc R . .
C46 C 0.41983(15) 0.4475(2) 0.34752(13) 0.0341(7) Uani 1 1 d . . .
H46A H 0.3871 0.4685 0.3113 0.041 Uiso 1 1 calc R . .
C47 C 0.51013(15) 0.7774(2) 0.03892(12) 0.0313(6) Uani 1 1 d . A .
C48 C 0.4692(2) 0.6864(3) 0.03303(15) 0.0579(10) Uani 1 1 d . . .
H48A H 0.4796 0.6305 0.0630 0.069 Uiso 1 1 calc R A .
C49 C 0.4119(2) 0.6738(3) -0.01666(15) 0.0612(11) Uani 1 1 d . A .
H49A H 0.3827 0.6108 -0.0193 0.073 Uiso 1 1 calc R . .
C50 C 0.39767(17) 0.7507(3) -0.06104(15) 0.0463(8) Uani 1 1 d . . .
H50A H 0.3573 0.7434 -0.0936 0.056 Uiso 1 1 calc R A .
C51 C 0.44207(18) 0.8400(3) -0.05890(16) 0.0516(9) Uani 1 1 d . A .
H51A H 0.4341 0.8916 -0.0912 0.062 Uiso 1 1 calc R . .
C52 C 0.49827(17) 0.8531(3) -0.00899(15) 0.0449(8) Uani 1 1 d . . .
H52A H 0.5290 0.9140 -0.0073 0.054 Uiso 1 1 calc R A .
C53 C 0.65080(14) 0.7091(2) 0.09206(11) 0.0268(6) Uani 1 1 d . A .
C54 C 0.70673(16) 0.7494(3) 0.07151(13) 0.0371(7) Uani 1 1 d . . .
H54A H 0.7080 0.8251 0.0614 0.045 Uiso 1 1 calc R A .
C55 C 0.76092(17) 0.6807(3) 0.06561(16) 0.0489(9) Uani 1 1 d . A .
H55A H 0.7990 0.7096 0.0516 0.059 Uiso 1 1 calc R . .
C56 C 0.75994(17) 0.5715(3) 0.07989(15) 0.0458(8) Uani 1 1 d . . .
H56A H 0.7970 0.5245 0.0756 0.055 Uiso 1 1 calc R A .
C57 C 0.70469(17) 0.5303(3) 0.10054(14) 0.0413(8) Uani 1 1 d . A .
H57A H 0.7039 0.4544 0.1103 0.050 Uiso 1 1 calc R . .
C58 C 0.65040(16) 0.5978(2) 0.10719(13) 0.0348(7) Uani 1 1 d . . .
H58A H 0.6130 0.5686 0.1220 0.042 Uiso 1 1 calc R A .
O11 O 0.6006(6) 0.9193(10) 0.0990(5) 0.048(5) Uiso 0.188(7) 1 d P A 1
O12 O 0.6377(8) 0.3717(14) 0.1822(7) 0.053(6) Uiso 0.152(7) 1 d P B 1
Cl1 Cl 0.32546(3) 0.19520(5) 0.49389(3) 0.02629(15) Uani 1 1 d . . .
O1 O 0.31738(10) 0.17828(17) 0.42976(8) 0.0336(5) Uani 1 1 d . . .
O2 O 0.25854(11) 0.1798(2) 0.50766(10) 0.0459(6) Uani 1 1 d . . .
O3 O 0.35005(11) 0.30485(17) 0.51023(9) 0.0389(5) Uani 1 1 d . . .
O4 O 0.37431(11) 0.11761(18) 0.52802(9) 0.0454(6) Uani 1 1 d . . .

loop_
_atom_site_aniso_label
_atom_site_aniso_U_11
_atom_site_aniso_U_22
_atom_site_aniso_U_33
_atom_site_aniso_U_23
_atom_site_aniso_U_13
_atom_site_aniso_U_12
Cu1 0.01379(15) 0.02159(16) 0.01786(15) -0.00129(12) 0.00130(11) 0.00082(12)
P1 0.0168(3) 0.0191(3) 0.0217(3) 0.0008(3) 0.0015(3) 0.0025(3)
P2 0.0215(3) 0.0277(4) 0.0312(4) -0.0012(3) 0.0041(3) 0.0066(3)
P3 0.0149(3) 0.0245(3) 0.0179(3) -0.0011(3) 0.0029(2) -0.0018(3)
P4 0.0318(4) 0.0286(4) 0.0223(3) 0.0010(3) 0.0077(3) -0.0006(3)
N1 0.0163(10) 0.0246(12) 0.0230(11) -0.0013(9) -0.0053(8) 0.0046(9)
N2 0.0163(10) 0.0182(10) 0.0189(10) 0.0014(8) 0.0026(8) 0.0012(8)
N3 0.0213(11) 0.0261(12) 0.0217(11) -0.0021(9) 0.0004(9) 0.0085(9)
N4 0.0157(10) 0.0295(12) 0.0158(10) -0.0013(9) 0.0014(8) -0.0045(9)
N5 0.0166(10) 0.0173(10) 0.0179(10) -0.0021(8) 0.0033(8) -0.0018(8)
N6 0.0230(11) 0.0356(13) 0.0199(11) -0.0031(10) 0.0052(9) -0.0103(10)
C1 0.0180(12) 0.0216(13) 0.0197(12) 0.0029(10) 0.0027(10) -0.0015(10)
C2 0.0225(13) 0.0288(14) 0.0202(13) -0.0029(11) 0.0005(10) -0.0020(11)
C3 0.0322(15) 0.0250(14) 0.0269(14) -0.0073(11) 0.0044(12) -0.0021(12)
C4 0.0259(14) 0.0222(14) 0.0324(15) -0.0045(12) 0.0063(12) 0.0047(11)
C5 0.0207(12) 0.0207(13) 0.0217(12) 0.0025(10) 0.0051(10) 0.0007(10)
C6 0.0174(12) 0.0237(13) 0.0230(13) 0.0028(11) 0.0009(10) 0.0043(10)
C7 0.0463(18) 0.0270(15) 0.0452(18) -0.0012(14) 0.0246(15) -0.0001(14)
C8 0.057(2) 0.0288(17) 0.051(2) -0.0010(15) 0.0283(17) 0.0093(15)
C9 0.0305(16) 0.0435(19) 0.0480(19) 0.0075(15) 0.0203(14) 0.0097(14)
C10 0.0448(19) 0.0394(19) 0.073(2) -0.0057(18) 0.0346(18) -0.0102(16)
C11 0.0376(17) 0.0296(16) 0.061(2) -0.0083(15) 0.0253(16) -0.0032(14)
C12 0.0317(15) 0.0219(14) 0.0260(14) 0.0017(11) 0.0084(12) 0.0040(12)
C13 0.0447(17) 0.0265(15) 0.0298(15) 0.0016(12) 0.0010(13) 0.0070(13)
C14 0.068(2) 0.0376(19) 0.0323(17) 0.0076(14) 0.0056(16) 0.0168(18)
C15 0.090(3) 0.0337(19) 0.053(2) 0.0172(17) 0.034(2) 0.009(2)
C16 0.061(2) 0.0354(19) 0.078(3) 0.0129(19) 0.034(2) -0.0050(17)
C17 0.0358(17) 0.0304(16) 0.056(2) 0.0080(15) 0.0183(15) 0.0011(14)
C18 0.0284(15) 0.0253(15) 0.0278(14) -0.0028(12) 0.0021(12) 0.0054(12)
C19 0.0452(19) 0.0322(18) 0.062(2) 0.0015(16) 0.0215(17) 0.0126(15)
C20 0.064(2) 0.0284(18) 0.085(3) 0.0071(18) 0.025(2) 0.0176(17)
C21 0.064(2) 0.0261(17) 0.061(2) 0.0053(16) 0.0082(19) -0.0023(16)
C22 0.046(2) 0.049(2) 0.089(3) 0.021(2) 0.024(2) 0.0029(18)
C23 0.0345(18) 0.0369(19) 0.076(2) 0.0156(18) 0.0182(17) 0.0110(15)
C24 0.0212(13) 0.0260(14) 0.0322(15) -0.0014(12) 0.0024(11) 0.0088(11)
C25 0.0290(15) 0.0269(15) 0.0382(16) -0.0015(13) 0.0101(13) 0.0057(12)
C26 0.0311(16) 0.0312(16) 0.0487(19) -0.0036(14) 0.0058(14) -0.0019(13)
C27 0.0363(17) 0.0313(17) 0.0409(18) -0.0060(14) -0.0043(14) 0.0057(14)
C28 0.0346(16) 0.0408(18) 0.0307(15) 0.0009(14) 0.0030(13) 0.0115(14)
C29 0.0247(14) 0.0408(17) 0.0327(15) 0.0021(13) 0.0038(12) 0.0086(13)
C30 0.0195(12) 0.0193(13) 0.0205(12) -0.0036(10) 0.0050(10) -0.0012(10)
C31 0.0205(13) 0.0264(14) 0.0270(14) -0.0018(11) 0.0101(11) -0.0054(11)
C32 0.0175(12) 0.0237(14) 0.0288(14) -0.0031(11) 0.0043(11) -0.0035(10)
C33 0.0192(12) 0.0216(13) 0.0210(12) -0.0030(10) 0.0004(10) -0.0029(10)
C34 0.0180(12) 0.0159(12) 0.0201(12) -0.0032(10) 0.0038(10) 0.0012(10)
C35 0.0199(13) 0.0279(14) 0.0176(12) 0.0008(11) 0.0046(10) 0.0016(11)
C36 0.0323(16) 0.0329(16) 0.0445(17) -0.0077(14) 0.0196(14) -0.0082(13)
C37 0.0458(19) 0.0336(17) 0.058(2) -0.0193(16) 0.0267(17) -0.0068(15)
C38 0.0391(17) 0.0434(19) 0.0454(18) -0.0115(15) 0.0223(15) 0.0041(15)
C39 0.0267(15) 0.0466(19) 0.0425(17) -0.0070(15) 0.0165(13) -0.0024(14)
C40 0.0249(14) 0.0345(16) 0.0299(15) -0.0060(12) 0.0075(12) -0.0042(12)
C41 0.0227(13) 0.0252(14) 0.0234(13) -0.0013(11) 0.0096(11) -0.0025(11)
C42 0.0266(14) 0.0329(16) 0.0250(14) 0.0021(12) 0.0060(11) -0.0011(12)
C43 0.0386(17) 0.0396(18) 0.0286(15) 0.0103(13) 0.0100(13) 0.0054(14)
C44 0.0502(19) 0.0293(16) 0.0450(18) 0.0076(14) 0.0229(16) -0.0014(15)
C45 0.0466(19) 0.0351(18) 0.049(2) -0.0002(15) 0.0086(16) -0.0161(15)
C46 0.0324(15) 0.0341(16) 0.0329(15) 0.0010(13) 0.0024(13) -0.0074(13)
C47 0.0305(15) 0.0367(17) 0.0262(14) -0.0030(12) 0.0059(12) 0.0000(13)
C48 0.068(2) 0.059(2) 0.0365(18) 0.0106(17) -0.0069(17) -0.024(2)
C49 0.071(3) 0.070(3) 0.0343(18) 0.0057(18) -0.0032(17) -0.038(2)
C50 0.0382(18) 0.055(2) 0.0412(18) -0.0048(17) 0.0007(15) -0.0023(16)
C51 0.051(2) 0.050(2) 0.045(2) 0.0101(17) -0.0047(16) 0.0017(17)
C52 0.0425(18) 0.0410(19) 0.0470(19) 0.0068(16) 0.0027(15) -0.0022(15)
C53 0.0281(14) 0.0327(16) 0.0204(13) -0.0040(11) 0.0073(11) -0.0054(12)
C54 0.0410(17) 0.0389(18) 0.0364(16) -0.0077(14) 0.0189(14) -0.0104(14)
C55 0.0399(19) 0.062(2) 0.052(2) -0.0162(18) 0.0260(16) -0.0110(17)
C56 0.0393(18) 0.056(2) 0.0431(19) -0.0167(17) 0.0111(15) 0.0066(17)
C57 0.0461(19) 0.0350(18) 0.0394(17) -0.0016(14) 0.0041(15) 0.0048(15)
C58 0.0365(16) 0.0351(17) 0.0335(16) 0.0025(13) 0.0098(13) -0.0014(13)
Cl1 0.0229(3) 0.0312(4) 0.0211(3) -0.0029(3) -0.0016(2) -0.0043(3)
O1 0.0330(11) 0.0444(12) 0.0199(9) -0.0075(9) -0.0001(8) -0.0078(9)
O2 0.0297(11) 0.0692(16) 0.0394(12) -0.0057(11) 0.0097(9) -0.0171(11)
O3 0.0515(13) 0.0302(11) 0.0318(11) -0.0062(9) 0.0043(10) -0.0127(10)
O4 0.0450(13) 0.0446(13) 0.0373(12) -0.0035(10) -0.0080(10) 0.0113(11)

loop_
_atom_type_symbol
_atom_type_description
_atom_type_scat_dispersion_real
_atom_type_scat_dispersion_imag
_atom_type_scat_source
C C 0.0033 0.0016 'International Tables Vol C Tables 4.2.6.8 and 6.1.1.4'
H H 0.0000 0.0000 'International Tables Vol C Tables 4.2.6.8 and 6.1.1.4'
N N 0.0061 0.0033 'International Tables Vol C Tables 4.2.6.8 and 6.1.1.4'
O O 0.0106 0.0060 'International Tables Vol C Tables 4.2.6.8 and 6.1.1.4'
P P 0.1023 0.0942 'International Tables Vol C Tables 4.2.6.8 and 6.1.1.4'
Cl Cl 0.1484 0.1585 'International Tables Vol C Tables 4.2.6.8 and 6.1.1.4'
Cu Cu 0.3201 1.2651 'International Tables Vol C Tables 4.2.6.8 and 6.1.1.4'

loop_
_geom_angle_atom_site_label_1
_geom_angle_atom_site_label_2
_geom_angle_atom_site_label_3
_geom_angle
N5 Cu1 N2 110.93(8)
N5 Cu1 P1 131.92(6)
N2 Cu1 P1 85.95(6)
N5 Cu1 P3 86.07(6)
N2 Cu1 P3 126.55(6)
P1 Cu1 P3 120.32(3)
N1 P1 C12 105.77(11)
N1 P1 C6 103.55(11)
C12 P1 C6 103.94(12)
N1 P1 Cu1 97.59(7)
C12 P1 Cu1 126.10(9)
C6 P1 Cu1 116.86(8)
O12 P2 N3 124.6(7)
O12 P2 C24 113.3(7)
N3 P2 C24 97.04(11)
O12 P2 C18 113.7(7)
N3 P2 C18 103.30(12)
C24 P2 C18 101.50(13)
N4 P3 C35 103.61(11)
N4 P3 C41 106.28(11)
C35 P3 C41 104.06(12)
N4 P3 Cu1 97.69(7)
C35 P3 Cu1 119.93(8)
C41 P3 Cu1 122.56(9)
O11 P4 N6 123.1(5)
O11 P4 C47 108.0(5)
N6 P4 C47 99.49(12)
O11 P4 C53 117.0(5)
N6 P4 C53 102.95(12)
C47 P4 C53 103.30(13)
C1 N1 P1 122.76(17)
C1 N2 C5 118.6(2)
C1 N2 Cu1 116.36(16)
C5 N2 Cu1 124.93(16)
C5 N3 P2 126.59(18)
C34 N4 P3 122.50(16)
C30 N5 C34 118.4(2)
C30 N5 Cu1 125.27(16)
C34 N5 Cu1 116.33(16)
C30 N6 P4 122.55(18)
N2 C1 N1 116.7(2)
N2 C1 C2 121.9(2)
N1 C1 C2 121.4(2)
C3 C2 C1 118.3(2)
C2 C3 C4 120.7(2)
C3 C4 C5 118.4(2)
N2 C5 N3 114.9(2)
N2 C5 C4 122.2(2)
N3 C5 C4 122.9(2)
C11 C6 C7 117.7(3)
C11 C6 P1 121.4(2)
C7 C6 P1 120.5(2)
C8 C7 C6 120.8(3)
C9 C8 C7 120.8(3)
C8 C9 C10 119.3(3)
C9 C10 C11 120.5(3)
C6 C11 C10 120.9(3)
C17 C12 C13 119.1(3)
C17 C12 P1 118.1(2)
C13 C12 P1 122.7(2)
C14 C13 C12 119.6(3)
C15 C14 C13 120.4(3)
C16 C15 C14 120.7(3)
C15 C16 C17 119.8(3)
C12 C17 C16 120.3(3)
C23 C18 C19 118.5(3)
C23 C18 P2 124.8(2)
C19 C18 P2 116.7(2)
C20 C19 C18 120.7(3)
C21 C20 C19 120.3(3)
C20 C21 C22 119.5(3)
C21 C22 C23 120.5(3)
C18 C23 C22 120.5(3)
C25 C24 C29 118.7(3)
C25 C24 P2 119.0(2)
C29 C24 P2 122.3(2)
C24 C25 C26 120.5(3)
C27 C26 C25 120.2(3)
C26 C27 C28 119.8(3)
C27 C28 C29 120.3(3)
C28 C29 C24 120.5(3)
N5 C30 N6 116.5(2)
N5 C30 C31 121.9(2)
N6 C30 C31 121.6(2)
C32 C31 C30 118.4(2)
C31 C32 C33 120.8(2)
C32 C33 C34 117.9(2)
N5 C34 N4 117.3(2)
N5 C34 C33 122.6(2)
N4 C34 C33 120.1(2)
C36 C35 C40 118.7(2)
C36 C35 P3 121.4(2)
C40 C35 P3 119.7(2)
C35 C36 C37 120.7(3)
C38 C37 C36 119.8(3)
C39 C38 C37 120.3(3)
C38 C39 C40 120.4(3)
C39 C40 C35 120.1(3)
C46 C41 C42 119.0(3)
C46 C41 P3 117.4(2)
C42 C41 P3 123.7(2)
C43 C42 C41 120.1(3)
C44 C43 C42 120.4(3)
C45 C44 C43 120.0(3)
C44 C45 C46 120.1(3)
C45 C46 C41 120.4(3)
C48 C47 C52 118.4(3)
C48 C47 P4 126.0(2)
C52 C47 P4 115.4(2)
C47 C48 C49 120.8(3)
C50 C49 C48 120.5(3)
C49 C50 C51 120.0(3)
C50 C51 C52 119.2(3)
C51 C52 C47 120.7(3)
C54 C53 C58 118.6(3)
C54 C53 P4 117.2(2)
C58 C53 P4 124.0(2)
C53 C54 C55 120.7(3)
C56 C55 C54 120.4(3)
C55 C56 C57 119.4(3)
C56 C57 C58 121.0(3)
C57 C58 C53 119.8(3)
O4 Cl1 O3 109.36(13)
O4 Cl1 O2 108.94(14)
O3 Cl1 O2 109.44(14)
O4 Cl1 O1 110.44(13)
O3 Cl1 O1 109.97(12)
O2 Cl1 O1 108.68(12)
C1 N1 H1 118.6
P1 N1 H1 118.6
C5 N3 H3 116.7
P2 N3 H3 116.7
C34 N4 H4 118.8
P3 N4 H4 118.8
C30 N6 H6 118.7
P4 N6 H6 118.7
C3 C2 H2A 120.9
C1 C2 H2A 120.9
C2 C3 H3A 119.7
C4 C3 H3A 119.7
C3 C4 H4A 120.8
C5 C4 H4A 120.8
C8 C7 H7A 119.6
C6 C7 H7A 119.6
C9 C8 H8A 119.6
C7 C8 H8A 119.6
C8 C9 H9A 120.3
C10 C9 H9A 120.3
C9 C10 H10A 119.8
C11 C10 H10A 119.8
C6 C11 H11A 119.5
C10 C11 H11A 119.5
C14 C13 H13A 120.2
C12 C13 H13A 120.2
C15 C14 H14A 119.8
C13 C14 H14A 119.8
C16 C15 H15A 119.7
C14 C15 H15A 119.7
C15 C16 H16A 120.1
C17 C16 H16A 120.1
C12 C17 H17A 119.8
C16 C17 H17A 119.8
C20 C19 H19A 119.6
C18 C19 H19A 119.6
C21 C20 H20A 119.8
C19 C20 H20A 119.8
C20 C21 H21A 120.3
C22 C21 H21A 120.3
C21 C22 H22A 119.8
C23 C22 H22A 119.8
C18 C23 H23A 119.7
C22 C23 H23A 119.7
C24 C25 H25A 119.8
C26 C25 H25A 119.8
C27 C26 H26A 119.9
C25 C26 H26A 119.9
C26 C27 H27A 120.1
C28 C27 H27A 120.1
C27 C28 H28A 119.9
C29 C28 H28A 119.9
C28 C29 H29A 119.7
C24 C29 H29A 119.7
C32 C31 H31A 120.8
C30 C31 H31A 120.8
C31 C32 H32A 119.6
C33 C32 H32A 119.6
C32 C33 H33A 121.1
C34 C33 H33A 121.1
C35 C36 H36A 119.7
C37 C36 H36A 119.7
C38 C37 H37A 120.1
C36 C37 H37A 120.1
C39 C38 H38A 119.9
C37 C38 H38A 119.9
C38 C39 H39A 119.8
C40 C39 H39A 119.8
C39 C40 H40A 119.9
C35 C40 H40A 119.9
C43 C42 H42A 120.0
C41 C42 H42A 120.0
C44 C43 H43A 119.8
C42 C43 H43A 119.8
C45 C44 H44A 120.0
C43 C44 H44A 120.0
C44 C45 H45A 120.0
C46 C45 H45A 120.0
C45 C46 H46A 119.8
C41 C46 H46A 119.8
C47 C48 H48A 119.6
C49 C48 H48A 119.6
C50 C49 H49A 119.7
C48 C49 H49A 119.7
C49 C50 H50A 120.0
C51 C50 H50A 120.0
C50 C51 H51A 120.4
C52 C51 H51A 120.4
C51 C52 H52A 119.7
C47 C52 H52A 119.7
C53 C54 H54A 119.6
C55 C54 H54A 119.6
C56 C55 H55A 119.8
C54 C55 H55A 119.8
C55 C56 H56A 120.3
C57 C56 H56A 120.3
C56 C57 H57A 119.5
C58 C57 H57A 119.5
C57 C58 H58A 120.1
C53 C58 H58A 120.1

loop_
_geom_bond_atom_site_label_1
_geom_bond_atom_site_label_2
_geom_bond_distance
Cu1 N5 2.0594(19)
Cu1 N2 2.069(2)
Cu1 P1 2.2094(7)
Cu1 P3 2.2221(7)
P1 N1 1.695(2)
P1 C12 1.815(3)
P1 C6 1.820(3)
P2 O12 1.300(16)
P2 N3 1.717(2)
P2 C24 1.828(3)
P2 C18 1.830(3)
P3 N4 1.692(2)
P3 C35 1.815(3)
P3 C41 1.816(3)
P4 O11 1.396(12)
P4 N6 1.715(2)
P4 C47 1.819(3)
P4 C53 1.828(3)
N1 C1 1.380(3)
N2 C1 1.351(3)
N2 C5 1.355(3)
N3 C5 1.379(3)
N4 C34 1.385(3)
N5 C30 1.354(3)
N5 C34 1.355(3)
N6 C30 1.372(3)
C1 C2 1.401(3)
C2 C3 1.373(4)
C3 C4 1.379(4)
C4 C5 1.389(4)
C6 C11 1.380(4)
C6 C7 1.389(4)
C7 C8 1.384(4)
C8 C9 1.364(4)
C9 C10 1.365(4)
C10 C11 1.391(4)
C12 C17 1.387(4)
C12 C13 1.395(4)
C13 C14 1.387(4)
C14 C15 1.369(5)
C15 C16 1.366(5)
C16 C17 1.392(4)
C18 C23 1.371(4)
C18 C19 1.385(4)
C19 C20 1.379(5)
C20 C21 1.366(5)
C21 C22 1.368(5)
C22 C23 1.387(5)
C24 C25 1.386(4)
C24 C29 1.389(4)
C25 C26 1.391(4)
C26 C27 1.373(4)
C27 C28 1.377(4)
C28 C29 1.385(4)
C30 C31 1.397(3)
C31 C32 1.378(4)
C32 C33 1.381(4)
C33 C34 1.391(3)
C35 C36 1.386(4)
C35 C40 1.401(4)
C36 C37 1.390(4)
C37 C38 1.380(4)
C38 C39 1.370(4)
C39 C40 1.385(4)
C41 C46 1.393(4)
C41 C42 1.394(4)
C42 C43 1.384(4)
C43 C44 1.381(4)
C44 C45 1.378(4)
C45 C46 1.384(4)
C47 C48 1.355(4)
C47 C52 1.403(4)
C48 C49 1.398(5)
C49 C50 1.355(5)
C50 C51 1.387(5)
C51 C52 1.389(4)
C53 C54 1.386(4)
C53 C58 1.396(4)
C54 C55 1.387(5)
C55 C56 1.368(5)
C56 C57 1.379(5)
C57 C58 1.384(4)
Cl1 O4 1.433(2)
Cl1 O3 1.436(2)
Cl1 O2 1.437(2)
Cl1 O1 1.4449(19)
N1 H1 0.8800
N3 H3 0.8800
N4 H4 0.8800
N6 H6 0.8800
C2 H2A 0.9500
C3 H3A 0.9500
C4 H4A 0.9500
C7 H7A 0.9500
C8 H8A 0.9500
C9 H9A 0.9500
C10 H10A 0.9500
C11 H11A 0.9500
C13 H13A 0.9500
C14 H14A 0.9500
C15 H15A 0.9500
C16 H16A 0.9500
C17 H17A 0.9500
C19 H19A 0.9500
C20 H20A 0.9500
C21 H21A 0.9500
C22 H22A 0.9500
C23 H23A 0.9500
C25 H25A 0.9500
C26 H26A 0.9500
C27 H27A 0.9500
C28 H28A 0.9500
C29 H29A 0.9500
C31 H31A 0.9500
C32 H32A 0.9500
C33 H33A 0.9500
C36 H36A 0.9500
C37 H37A 0.9500
C38 H38A 0.9500
C39 H39A 0.9500
C40 H40A 0.9500
C42 H42A 0.9500
C43 H43A 0.9500
C44 H44A 0.9500
C45 H45A 0.9500
C46 H46A 0.9500
C48 H48A 0.9500
C49 H49A 0.9500
C50 H50A 0.9500
C51 H51A 0.9500
C52 H52A 0.9500
C54 H54A 0.9500
C55 H55A 0.9500
C56 H56A 0.9500
C57 H57A 0.9500
C58 H58A 0.9500

loop_
_geom_hbond_atom_site_label_D
_geom_hbond_atom_site_label_H
_geom_hbond_atom_site_label_A
_geom_hbond_distance_DH
_geom_hbond_distance_HA
_geom_hbond_distance_DA
_geom_hbond_angle_DHA
_geom_hbond_site_symmetry_A
N1 H1 O1 0.88 2.09 2.959(3) 169.0 2
N4 H4 O3 0.88 2.18 3.041(3) 165.7 3_666
N6 H6 N2 0.88 2.65 3.434(3) 148.3 .

loop_
_geom_torsion_atom_site_label_1
_geom_torsion_atom_site_label_2
_geom_torsion_atom_site_label_3
_geom_torsion_atom_site_label_4
_geom_torsion
N5 Cu1 P1 N1 119.35(11)
N2 Cu1 P1 N1 4.66(10)
P3 Cu1 P1 N1 -125.90(8)
N5 Cu1 P1 C12 3.47(14)
N2 Cu1 P1 C12 -111.22(12)
P3 Cu1 P1 C12 118.22(11)
N5 Cu1 P1 C6 -131.24(12)
N2 Cu1 P1 C6 114.07(11)
P3 Cu1 P1 C6 -16.49(10)
N5 Cu1 P3 N4 2.94(9)
N2 Cu1 P3 N4 116.20(10)
P1 Cu1 P3 N4 -134.42(8)
N5 Cu1 P3 C35 113.54(11)
N2 Cu1 P3 C35 -133.20(12)
P1 Cu1 P3 C35 -23.83(11)
N5 Cu1 P3 C41 -112.01(11)
N2 Cu1 P3 C41 1.24(12)
P1 Cu1 P3 C41 110.62(10)
C12 P1 N1 C1 122.1(2)
C6 P1 N1 C1 -128.9(2)
Cu1 P1 N1 C1 -8.9(2)
N5 Cu1 N2 C1 -135.09(17)
P1 Cu1 N2 C1 -1.46(16)
P3 Cu1 N2 C1 123.83(16)
N5 Cu1 N2 C5 41.0(2)
P1 Cu1 N2 C5 174.64(19)
P3 Cu1 N2 C5 -60.1(2)
O12 P2 N3 C5 45.5(9)
C24 P2 N3 C5 170.2(2)
C18 P2 N3 C5 -86.2(2)
C35 P3 N4 C34 -126.9(2)
C41 P3 N4 C34 123.7(2)
Cu1 P3 N4 C34 -3.5(2)
N2 Cu1 N5 C30 48.9(2)
P1 Cu1 N5 C30 -55.1(2)
P3 Cu1 N5 C30 176.7(2)
N2 Cu1 N5 C34 -130.66(17)
P1 Cu1 N5 C34 125.34(15)
P3 Cu1 N5 C34 -2.87(16)
O11 P4 N6 C30 -58.5(6)
C47 P4 N6 C30 -177.4(2)
C53 P4 N6 C30 76.5(2)
C5 N2 C1 N1 -180.0(2)
Cu1 N2 C1 N1 -3.6(3)
C5 N2 C1 C2 -0.2(4)
Cu1 N2 C1 C2 176.20(19)
P1 N1 C1 N2 9.1(3)
P1 N1 C1 C2 -170.70(19)
N2 C1 C2 C3 -1.6(4)
N1 C1 C2 C3 178.2(2)
C1 C2 C3 C4 1.7(4)
C2 C3 C4 C5 -0.3(4)
C1 N2 C5 N3 -178.3(2)
Cu1 N2 C5 N3 5.6(3)
C1 N2 C5 C4 1.7(4)
Cu1 N2 C5 C4 -174.29(19)
P2 N3 C5 N2 -169.17(17)
P2 N3 C5 C4 10.8(4)
C3 C4 C5 N2 -1.5(4)
C3 C4 C5 N3 178.6(2)
N1 P1 C6 C11 32.2(3)
C12 P1 C6 C11 142.6(2)
Cu1 P1 C6 C11 -73.7(2)
N1 P1 C6 C7 -155.3(2)
C12 P1 C6 C7 -44.9(3)
Cu1 P1 C6 C7 98.8(2)
C11 C6 C7 C8 -0.9(4)
P1 C6 C7 C8 -173.7(2)
C6 C7 C8 C9 0.6(5)
C7 C8 C9 C10 0.1(5)
C8 C9 C10 C11 -0.5(5)
C7 C6 C11 C10 0.5(5)
P1 C6 C11 C10 173.2(3)
C9 C10 C11 C6 0.2(5)
N1 P1 C12 C17 -124.3(2)
C6 P1 C12 C17 127.0(2)
Cu1 P1 C12 C17 -12.2(3)
N1 P1 C12 C13 55.1(3)
C6 P1 C12 C13 -53.6(3)
Cu1 P1 C12 C13 167.20(19)
C17 C12 C13 C14 1.6(4)
P1 C12 C13 C14 -177.8(2)
C12 C13 C14 C15 -1.7(5)
C13 C14 C15 C16 0.4(5)
C14 C15 C16 C17 0.8(6)
C13 C12 C17 C16 -0.4(5)
P1 C12 C17 C16 179.1(3)
C15 C16 C17 C12 -0.9(5)
O12 P2 C18 C23 -141.5(8)
N3 P2 C18 C23 -3.7(3)
C24 P2 C18 C23 96.5(3)
O12 P2 C18 C19 39.0(8)
N3 P2 C18 C19 176.9(2)
C24 P2 C18 C19 -82.9(3)
C23 C18 C19 C20 0.6(5)
P2 C18 C19 C20 -180.0(3)
C18 C19 C20 C21 0.0(6)
C19 C20 C21 C22 -0.7(6)
C20 C21 C22 C23 0.7(6)
C19 C18 C23 C22 -0.5(5)
P2 C18 C23 C22 -179.9(3)
C21 C22 C23 C18 -0.2(6)
O12 P2 C24 C25 16.1(8)
N3 P2 C24 C25 -116.4(2)
C18 P2 C24 C25 138.5(2)
O12 P2 C24 C29 -164.1(8)
N3 P2 C24 C29 63.4(2)
C18 P2 C24 C29 -41.8(3)
C29 C24 C25 C26 0.9(4)
P2 C24 C25 C26 -179.4(2)
C24 C25 C26 C27 -2.2(4)
C25 C26 C27 C28 1.1(4)
C26 C27 C28 C29 1.3(4)
C27 C28 C29 C24 -2.7(4)
C25 C24 C29 C28 1.5(4)
P2 C24 C29 C28 -178.2(2)
C34 N5 C30 N6 179.5(2)
Cu1 N5 C30 N6 -0.1(3)
C34 N5 C30 C31 0.2(4)
Cu1 N5 C30 C31 -179.31(19)
P4 N6 C30 N5 167.31(18)
P4 N6 C30 C31 -13.5(4)
N5 C30 C31 C32 -1.6(4)
N6 C30 C31 C32 179.2(2)
C30 C31 C32 C33 1.0(4)
C31 C32 C33 C34 1.0(4)
C30 N5 C34 N4 -178.2(2)
Cu1 N5 C34 N4 1.4(3)
C30 N5 C34 C33 1.8(4)
Cu1 N5 C34 C33 -178.59(18)
P3 N4 C34 N5 1.8(3)
P3 N4 C34 C33 -178.21(19)
C32 C33 C34 N5 -2.4(4)
C32 C33 C34 N4 177.6(2)
N4 P3 C35 C36 23.4(3)
C41 P3 C35 C36 134.4(2)
Cu1 P3 C35 C36 -83.9(2)
N4 P3 C35 C40 -161.2(2)
C41 P3 C35 C40 -50.2(2)
Cu1 P3 C35 C40 91.4(2)
C40 C35 C36 C37 -0.2(4)
P3 C35 C36 C37 175.2(2)
C35 C36 C37 C38 0.2(5)
C36 C37 C38 C39 -0.2(5)
C37 C38 C39 C40 0.1(5)
C38 C39 C40 C35 -0.1(5)
C36 C35 C40 C39 0.1(4)
P3 C35 C40 C39 -175.3(2)
N4 P3 C41 C46 -151.9(2)
C35 P3 C41 C46 99.1(2)
Cu1 P3 C41 C46 -41.2(2)
N4 P3 C41 C42 27.4(3)
C35 P3 C41 C42 -81.7(2)
Cu1 P3 C41 C42 138.0(2)
C46 C41 C42 C43 1.6(4)
P3 C41 C42 C43 -177.6(2)
C41 C42 C43 C44 -2.3(4)
C42 C43 C44 C45 0.3(5)
C43 C44 C45 C46 2.3(5)
C44 C45 C46 C41 -3.0(5)
C42 C41 C46 C45 1.0(4)
P3 C41 C46 C45 -179.7(2)
O11 P4 C47 C48 -164.7(6)
N6 P4 C47 C48 -35.1(3)
C53 P4 C47 C48 70.7(3)
O11 P4 C47 C52 19.7(6)
N6 P4 C47 C52 149.2(2)
C53 P4 C47 C52 -104.9(2)
C52 C47 C48 C49 -6.7(6)
P4 C47 C48 C49 177.8(3)
C47 C48 C49 C50 2.4(6)
C48 C49 C50 C51 3.1(6)
C49 C50 C51 C52 -4.2(6)
C50 C51 C52 C47 -0.2(5)
C48 C47 C52 C51 5.6(5)
P4 C47 C52 C51 -178.4(3)
O11 P4 C53 C54 -11.6(6)
N6 P4 C53 C54 -149.9(2)
C47 P4 C53 C54 106.9(2)
O11 P4 C53 C58 164.7(6)
N6 P4 C53 C58 26.4(3)
C47 P4 C53 C58 -76.8(3)
C58 C53 C54 C55 0.5(4)
P4 C53 C54 C55 177.0(2)
C53 C54 C55 C56 0.2(5)
C54 C55 C56 C57 -0.3(5)
C55 C56 C57 C58 -0.2(5)
C56 C57 C58 C53 0.9(5)
C54 C53 C58 C57 -1.0(4)
P4 C53 C58 C57 -177.2(2)
